data_7154537
loop_
_publ_author_name
'Rasheed, O. K.'
'Hardcastle, I. R.'
'Raftery, J.'
'Quayle, P.'

_publ_section_title
;
 Aryne generation vs. Truce-Smiles and fries rearrangements during the
 Kobayashi fragmentation reaction: a new bi-aryl synthesis.
;
_journal_issue 29
_journal_name_full 'Organic &amp; biomolecular chemistry'
_journal_page_first 8048
_journal_page_last 8052
_journal_paper_doi 10.1039/c5ob01239b
_journal_volume 13
_journal_year 2015
_chemical_formula_sum 'C15 H17 N O5 S Si'
_chemical_formula_weight 351.45
_chemical_name_systematic
; 
 ? 
;
_space_group_IT_number 14
_symmetry_cell_setting monoclinic
_symmetry_space_group_name_Hall '-P 2ybc'
_symmetry_space_group_name_H-M 'P 1 21/c 1'
_atom_sites_solution_hydrogens geom
_atom_sites_solution_primary direct
_atom_sites_solution_secondary difmap
_audit_creation_method SHELXL-97
_audit_update_record
;
2015-03-30 deposited with the CCDC.
2015-06-18 downloaded from the CCDC.
;
_cell_angle_alpha 90.00
_cell_angle_beta 92.4730(10)
_cell_angle_gamma 90.00
_cell_formula_units_Z 4
_cell_length_a 9.8463(2)
_cell_length_b 9.1987(2)
_cell_length_c 18.7908(5)
_cell_measurement_reflns_used 4329
_cell_measurement_temperature 150(2)
_cell_measurement_theta_max 72.19
_cell_measurement_theta_min 4.71
_cell_volume 1700.36(7)
_computing_cell_refinement 'Bruker SAINT'
_computing_data_collection 'Bruker APEX2'
_computing_data_reduction 'Bruker SAINT'
_computing_molecular_graphics 'Bruker SHELXTL'
_computing_publication_material 'Bruker SHELXTL'
_computing_structure_refinement 'SHELXL-97 (Sheldrick, 2008)'
_computing_structure_solution 'SHELXS-97 (Sheldrick, 2008)'
_diffrn_ambient_temperature 150(2)
_diffrn_measured_fraction_theta_full 0.960
_diffrn_measured_fraction_theta_max 0.960
_diffrn_measurement_device_type 'Bruker APEX-II CCD'
_diffrn_measurement_method '\f and \w scans'
_diffrn_radiation_monochromator graphite
_diffrn_radiation_source 'fine-focus sealed tube'
_diffrn_radiation_type CuK\a
_diffrn_radiation_wavelength 1.54178
_diffrn_reflns_av_R_equivalents 0.0333
_diffrn_reflns_av_sigmaI/netI 0.0409
_diffrn_reflns_limit_h_max 12
_diffrn_reflns_limit_h_min -12
_diffrn_reflns_limit_k_max 11
_diffrn_reflns_limit_k_min -9
_diffrn_reflns_limit_l_max 23
_diffrn_reflns_limit_l_min -22
_diffrn_reflns_number 8472
_diffrn_reflns_theta_full 72.28
_diffrn_reflns_theta_max 72.28
_diffrn_reflns_theta_min 4.49
_exptl_absorpt_coefficient_mu 2.586
_exptl_absorpt_correction_T_max 0.6977
_exptl_absorpt_correction_T_min 0.476706
_exptl_absorpt_correction_type multi-scan
_exptl_absorpt_process_details SADABS
_exptl_crystal_colour white
_exptl_crystal_density_diffrn 1.373
_exptl_crystal_density_method 'not measured'
_exptl_crystal_description block
_exptl_crystal_F_000 736
_exptl_crystal_size_max 0.22
_exptl_crystal_size_mid 0.18
_exptl_crystal_size_min 0.15
_refine_diff_density_max 0.413
_refine_diff_density_min -0.343
_refine_diff_density_rms 0.053
_refine_ls_extinction_coef 0.0005(2)
_refine_ls_extinction_expression Fc^*^=kFc[1+0.001xFc^2^\l^3^/sin(2\q)]^-1/4^
_refine_ls_extinction_method SHELXL
_refine_ls_goodness_of_fit_ref 1.039
_refine_ls_hydrogen_treatment constr
_refine_ls_matrix_type full
_refine_ls_number_parameters 212
_refine_ls_number_reflns 3227
_refine_ls_number_restraints 0
_refine_ls_restrained_S_all 1.039
_refine_ls_R_factor_all 0.0402
_refine_ls_R_factor_gt 0.0358
_refine_ls_shift/su_max 0.000
_refine_ls_shift/su_mean 0.000
_refine_ls_structure_factor_coef Fsqd
_refine_ls_weighting_details 'calc w=1/[\s^2^(Fo^2^)+(0.0582P)^2^+0.4918P] where P=(Fo^2^+2Fc^2^)/3'
_refine_ls_weighting_scheme calc
_refine_ls_wR_factor_gt 0.0977
_refine_ls_wR_factor_ref 0.1011
_reflns_number_gt 2883
_reflns_number_total 3227
_reflns_threshold_expression >2sigma(I)
_cod_data_source_file c5ob01239b2.cif
_cod_data_source_block s3726ma
_cod_depositor_comments
;
The following automatic conversions were performed:

'_symmetry_cell_setting' value 'Monoclinic' changed to 'monoclinic'
according to
/usr/data/users/saulius/crontab/automatic-downloads/rss-feeds/RSC/lib/dictionaries/cif_core.dic
dictionary named 'cif_core.dic' version 2.4.2 from 2011-04-26.

Automatic conversion script
Id: cif_fix_values 3271 2015-04-21 07:52:19Z andrius 

 Adding full bibliography for 7154537--7154542.cif.
;
_cod_original_sg_symbol_H-M P2(1)/c
_cod_database_code 7154537

loop_
_symmetry_equiv_pos_as_xyz
'x, y, z'
'-x, y+1/2, -z+1/2'
'-x, -y, -z'
'x, -y-1/2, z-1/2'

loop_
_atom_site_label
_atom_site_type_symbol
_atom_site_fract_x
_atom_site_fract_y
_atom_site_fract_z
_atom_site_U_iso_or_equiv
_atom_site_adp_type
_atom_site_occupancy
_atom_site_symmetry_multiplicity
_atom_site_calc_flag
_atom_site_refinement_flags
C1 C 0.26980(15) 0.17942(17) 0.08781(8) 0.0237(3) Uani 1 1 d .
C2 C 0.28223(15) 0.28296(17) 0.14153(8) 0.0237(3) Uani 1 1 d .
C3 C 0.32098(18) 0.42179(18) 0.11927(10) 0.0323(4) Uani 1 1 d .
H3 H 0.3300 0.4977 0.1534 0.039 Uiso 1 1 calc R
C4 C 0.3465(2) 0.4513(2) 0.04866(11) 0.0401(4) Uani 1 1 d .
H4 H 0.3740 0.5460 0.0353 0.048 Uiso 1 1 calc R
C5 C 0.3322(2) 0.3440(2) -0.00203(10) 0.0386(4) Uani 1 1 d .
H5 H 0.3500 0.3649 -0.0503 0.046 Uiso 1 1 calc R
C6 C 0.29185(18) 0.2052(2) 0.01707(9) 0.0313(4) Uani 1 1 d .
H6 H 0.2798 0.1305 -0.0175 0.038 Uiso 1 1 calc R
C7 C 0.2590(2) 0.4160(2) 0.28825(11) 0.0414(5) Uani 1 1 d .
H7A H 0.1981 0.4873 0.2649 0.062 Uiso 1 1 calc R
H7B H 0.3525 0.4527 0.2892 0.062 Uiso 1 1 calc R
H7C H 0.2315 0.3997 0.3371 0.062 Uiso 1 1 calc R
C8 C 0.0788(2) 0.1573(3) 0.24559(10) 0.0452(5) Uani 1 1 d .
H8A H 0.0656 0.1307 0.2953 0.068 Uiso 1 1 calc R
H8B H 0.0726 0.0700 0.2157 0.068 Uiso 1 1 calc R
H8C H 0.0084 0.2267 0.2296 0.068 Uiso 1 1 calc R
C9 C 0.3856(2) 0.1167(2) 0.27369(10) 0.0424(5) Uani 1 1 d .
H9A H 0.4747 0.1622 0.2687 0.064 Uiso 1 1 calc R
H9B H 0.3817 0.0252 0.2469 0.064 Uiso 1 1 calc R
H9C H 0.3719 0.0969 0.3241 0.064 Uiso 1 1 calc R
C10 C 0.24883(16) -0.17152(17) 0.01406(8) 0.0247(3) Uani 1 1 d .
C11 C 0.12406(17) -0.24104(18) 0.00231(9) 0.0277(3) Uani 1 1 d .
C12 C 0.0916(2) -0.3121(2) -0.06059(10) 0.0380(4) Uani 1 1 d .
H12 H 0.0066 -0.3599 -0.0675 0.046 Uiso 1 1 calc R
C13 C 0.1851(2) -0.3127(2) -0.11371(10) 0.0414(4) Uani 1 1 d .
H13 H 0.1642 -0.3618 -0.1573 0.050 Uiso 1 1 calc R
C14 C 0.3084(2) -0.2426(2) -0.10371(10) 0.0390(5) Uani 1 1 d .
H14 H 0.3712 -0.2419 -0.1407 0.047 Uiso 1 1 calc R
C15 C 0.34071(18) -0.17308(18) -0.03979(10) 0.0316(4) Uani 1 1 d .
H15 H 0.4263 -0.1263 -0.0328 0.038 Uiso 1 1 calc R
N1 N 0.02040(16) -0.24096(19) 0.05623(9) 0.0384(4) Uani 1 1 d .
O1 O 0.22136(11) 0.04084(12) 0.10924(6) 0.0284(3) Uani 1 1 d .
O2 O 0.44530(12) -0.06868(14) 0.09497(8) 0.0377(3) Uani 1 1 d .
O3 O 0.25879(15) -0.20042(14) 0.15121(7) 0.0389(3) Uani 1 1 d .
O4 O -0.01560(14) -0.12353(19) 0.07903(9) 0.0521(4) Uani 1 1 d .
O5 O -0.02662(16) -0.35843(19) 0.07271(9) 0.0538(4) Uani 1 1 d .
S1 S 0.30462(4) -0.10326(4) 0.09838(2) 0.02696(14) Uani 1 1 d .
Si1 Si 0.24949(4) 0.24186(5) 0.23813(2) 0.02661(14) Uani 1 1 d .

loop_
_atom_site_aniso_label
_atom_site_aniso_U_11
_atom_site_aniso_U_22
_atom_site_aniso_U_33
_atom_site_aniso_U_23
_atom_site_aniso_U_13
_atom_site_aniso_U_12
C1 0.0229(7) 0.0197(7) 0.0286(8) 0.0021(6) 0.0029(6) -0.0008(6)
C2 0.0223(7) 0.0204(7) 0.0284(8) -0.0005(6) 0.0016(6) 0.0012(6)
C3 0.0354(8) 0.0190(8) 0.0429(9) -0.0007(7) 0.0066(7) 0.0014(7)
C4 0.0482(10) 0.0215(8) 0.0515(11) 0.0126(8) 0.0139(9) 0.0049(8)
C5 0.0485(10) 0.0345(10) 0.0336(9) 0.0136(7) 0.0109(8) 0.0077(8)
C6 0.0378(9) 0.0290(9) 0.0273(8) 0.0006(7) 0.0033(7) 0.0034(7)
C7 0.0378(9) 0.0463(11) 0.0404(10) -0.0166(9) 0.0064(8) 0.0011(8)
C8 0.0383(10) 0.0621(14) 0.0359(10) -0.0011(9) 0.0100(8) -0.0149(9)
C9 0.0487(11) 0.0496(11) 0.0284(9) 0.0011(8) -0.0017(8) 0.0117(9)
C10 0.0292(8) 0.0169(7) 0.0282(8) 0.0001(6) 0.0033(6) 0.0015(6)
C11 0.0287(8) 0.0234(8) 0.0313(8) -0.0024(6) 0.0040(7) -0.0006(6)
C12 0.0409(9) 0.0317(9) 0.0408(10) -0.0090(8) -0.0050(8) 0.0012(8)
C13 0.0585(12) 0.0347(10) 0.0306(9) -0.0085(8) -0.0024(8) 0.0130(9)
C14 0.0559(12) 0.0300(9) 0.0324(9) 0.0037(7) 0.0162(8) 0.0147(8)
C15 0.0340(8) 0.0216(8) 0.0401(9) 0.0052(7) 0.0107(7) 0.0033(6)
N1 0.0317(8) 0.0426(9) 0.0415(9) -0.0101(7) 0.0078(7) -0.0132(7)
O1 0.0332(6) 0.0206(6) 0.0319(6) -0.0028(4) 0.0080(5) -0.0061(4)
O2 0.0303(6) 0.0296(6) 0.0526(8) 0.0017(6) -0.0055(5) -0.0045(5)
O3 0.0577(8) 0.0269(6) 0.0318(6) 0.0073(5) -0.0006(6) -0.0098(6)
O4 0.0389(7) 0.0540(9) 0.0651(10) -0.0275(8) 0.0228(7) -0.0110(6)
O5 0.0539(9) 0.0521(9) 0.0565(9) -0.0025(7) 0.0150(7) -0.0265(7)
S1 0.0313(2) 0.0197(2) 0.0297(2) 0.00186(14) -0.00083(15) -0.00448(14)
Si1 0.0252(2) 0.0303(3) 0.0246(2) -0.00381(17) 0.00338(16) -0.00103(17)

loop_
_atom_type_symbol
_atom_type_description
_atom_type_scat_dispersion_real
_atom_type_scat_dispersion_imag
_atom_type_scat_source
C C 0.0181 0.0091 'International Tables Vol C Tables 4.2.6.8 and 6.1.1.4'
H H 0.0000 0.0000 'International Tables Vol C Tables 4.2.6.8 and 6.1.1.4'
N N 0.0311 0.0180 'International Tables Vol C Tables 4.2.6.8 and 6.1.1.4'
O O 0.0492 0.0322 'International Tables Vol C Tables 4.2.6.8 and 6.1.1.4'
Si Si 0.2541 0.3302 'International Tables Vol C Tables 4.2.6.8 and 6.1.1.4'
S S 0.3331 0.5567 'International Tables Vol C Tables 4.2.6.8 and 6.1.1.4'

loop_
_geom_angle_atom_site_label_1
_geom_angle_atom_site_label_2
_geom_angle_atom_site_label_3
_geom_angle
C6 C1 C2 124.80(15)
C6 C1 O1 119.71(14)
C2 C1 O1 115.33(13)
C1 C2 C3 115.10(15)
C1 C2 Si1 123.08(12)
C3 C2 Si1 121.82(13)
C4 C3 C2 121.74(17)
C4 C3 H3 119.1
C2 C3 H3 119.1
C5 C4 C3 120.34(17)
C5 C4 H4 119.8
C3 C4 H4 119.8
C4 C5 C6 120.17(16)
C4 C5 H5 119.9
C6 C5 H5 119.9
C1 C6 C5 117.83(17)
C1 C6 H6 121.1
C5 C6 H6 121.1
Si1 C7 H7A 109.5
Si1 C7 H7B 109.5
H7A C7 H7B 109.5
Si1 C7 H7C 109.5
H7A C7 H7C 109.5
H7B C7 H7C 109.5
Si1 C8 H8A 109.5
Si1 C8 H8B 109.5
H8A C8 H8B 109.5
Si1 C8 H8C 109.5
H8A C8 H8C 109.5
H8B C8 H8C 109.5
Si1 C9 H9A 109.5
Si1 C9 H9B 109.5
H9A C9 H9B 109.5
Si1 C9 H9C 109.5
H9A C9 H9C 109.5
H9B C9 H9C 109.5
C15 C10 C11 118.56(15)
C15 C10 S1 118.04(13)
C11 C10 S1 122.81(12)
C12 C11 C10 121.61(16)
C12 C11 N1 116.76(16)
C10 C11 N1 121.63(15)
C11 C12 C13 118.93(18)
C11 C12 H12 120.5
C13 C12 H12 120.5
C14 C13 C12 120.47(17)
C14 C13 H13 119.8
C12 C13 H13 119.8
C13 C14 C15 120.08(17)
C13 C14 H14 120.0
C15 C14 H14 120.0
C14 C15 C10 120.34(17)
C14 C15 H15 119.8
C10 C15 H15 119.8
O4 N1 O5 125.13(16)
O4 N1 C11 117.62(15)
O5 N1 C11 117.19(16)
C1 O1 S1 122.23(9)
O3 S1 O2 120.62(9)
O3 S1 O1 104.80(7)
O2 S1 O1 109.27(7)
O3 S1 C10 107.83(8)
O2 S1 C10 107.67(8)
O1 S1 C10 105.73(7)
C7 Si1 C8 110.35(9)
C7 Si1 C9 109.28(10)
C8 Si1 C9 110.56(11)
C7 Si1 C2 107.85(9)
C8 Si1 C2 110.29(8)
C9 Si1 C2 108.45(8)

loop_
_geom_bond_atom_site_label_1
_geom_bond_atom_site_label_2
_geom_bond_distance
C1 C6 1.377(2)
C1 C2 1.389(2)
C1 O1 1.4253(18)
C2 C3 1.402(2)
C2 Si1 1.8952(16)
C3 C4 1.388(3)
C3 H3 0.9500
C4 C5 1.374(3)
C4 H4 0.9500
C5 C6 1.389(3)
C5 H5 0.9500
C6 H6 0.9500
C7 Si1 1.858(2)
C7 H7A 0.9800
C7 H7B 0.9800
C7 H7C 0.9800
C8 Si1 1.8623(19)
C8 H8A 0.9800
C8 H8B 0.9800
C8 H8C 0.9800
C9 Si1 1.869(2)
C9 H9A 0.9800
C9 H9B 0.9800
C9 H9C 0.9800
C10 C15 1.386(2)
C10 C11 1.394(2)
C10 S1 1.7697(16)
C11 C12 1.376(2)
C11 N1 1.469(2)
C12 C13 1.387(3)
C12 H12 0.9500
C13 C14 1.381(3)
C13 H13 0.9500
C14 C15 1.385(3)
C14 H14 0.9500
C15 H15 0.9500
N1 O4 1.220(2)
N1 O5 1.221(2)
O1 S1 1.5765(12)
O2 S1 1.4253(13)
O3 S1 1.4236(13)

loop_
_geom_torsion_atom_site_label_1
_geom_torsion_atom_site_label_2
_geom_torsion_atom_site_label_3
_geom_torsion_atom_site_label_4
_geom_torsion
C6 C1 C2 C3 -0.4(2)
O1 C1 C2 C3 -175.83(13)
C6 C1 C2 Si1 179.58(13)
O1 C1 C2 Si1 4.10(19)
C1 C2 C3 C4 -0.9(2)
Si1 C2 C3 C4 179.20(14)
C2 C3 C4 C5 1.0(3)
C3 C4 C5 C6 0.1(3)
C2 C1 C6 C5 1.4(3)
O1 C1 C6 C5 176.69(15)
C4 C5 C6 C1 -1.2(3)
C15 C10 C11 C12 0.9(3)
S1 C10 C11 C12 -170.13(14)
C15 C10 C11 N1 -178.53(16)
S1 C10 C11 N1 10.4(2)
C10 C11 C12 C13 -0.7(3)
N1 C11 C12 C13 178.75(17)
C11 C12 C13 C14 -0.3(3)
C12 C13 C14 C15 1.2(3)
C13 C14 C15 C10 -1.0(3)
C11 C10 C15 C14 0.0(2)
S1 C10 C15 C14 171.45(13)
C12 C11 N1 O4 -124.93(19)
C10 C11 N1 O4 54.6(3)
C12 C11 N1 O5 52.4(3)
C10 C11 N1 O5 -128.12(19)
C6 C1 O1 S1 61.65(19)
C2 C1 O1 S1 -122.63(13)
C1 O1 S1 O3 155.19(12)
C1 O1 S1 O2 24.61(14)
C1 O1 S1 C10 -91.02(13)
C15 C10 S1 O3 -135.10(14)
C11 C10 S1 O3 36.01(16)
C15 C10 S1 O2 -3.49(15)
C11 C10 S1 O2 167.62(13)
C15 C10 S1 O1 113.23(13)
C11 C10 S1 O1 -75.66(15)
C1 C2 Si1 C7 -173.63(14)
C3 C2 Si1 C7 6.30(16)
C1 C2 Si1 C8 -53.06(16)
C3 C2 Si1 C8 126.87(15)
C1 C2 Si1 C9 68.14(16)
C3 C2 Si1 C9 -111.93(15)
